data_4332426
loop_
_publ_author_name
'Baudron, St\'ephane A.'
'Hosseini, Mir Wais'

_publ_section_title
;
 Sequential Generation of One-Dimensional Networks Based on a
 Differentiated Bischelate-Type Ligand Bearing Both 4,5-Diazafluorene and
 Dithiolene Units
;
_journal_issue 14
_journal_name_full 'Inorganic Chemistry'
_journal_page_first 5260
_journal_page_last 5262
_journal_paper_doi 10.1021/ic0603510
_journal_volume 45
_journal_year 2006
_chemical_formula_moiety '2(C16 H36 N), C28 H12 N4 Ni S8'
_chemical_formula_sum 'C60 H84 N6 Ni S8'
_chemical_formula_weight 1204.52
_chemical_name_systematic
;
 ?
;
_space_group_IT_number 14
_symmetry_cell_setting monoclinic
_symmetry_space_group_name_Hall '-P 2ybc'
_symmetry_space_group_name_H-M 'P 1 21/c 1'
_atom_sites_solution_hydrogens geom
_atom_sites_solution_primary direct
_atom_sites_solution_secondary difmap
_audit_creation_method SHELXL-97
_cell_angle_alpha 90.00
_cell_angle_beta 104.168(2)
_cell_angle_gamma 90.00
_cell_formula_units_Z 2
_cell_length_a 11.9414(3)
_cell_length_b 16.2499(5)
_cell_length_c 16.2344(5)
_cell_measurement_reflns_used 6791
_cell_measurement_temperature 173(2)
_cell_measurement_theta_max 25.33
_cell_measurement_theta_min 2.29
_cell_volume 3054.41(16)
_computing_cell_refinement 'Bruker SMART'
_computing_data_collection 'Bruker SMART'
_computing_data_reduction 'Bruker SAINT'
_computing_molecular_graphics 'Bruker SHELXTL'
_computing_publication_material 'Bruker SHELXTL'
_computing_structure_refinement 'Bruker SHELXTL'
_computing_structure_solution 'Bruker SHELXTL'
_diffrn_ambient_temperature 173(2)
_diffrn_measured_fraction_theta_full 0.998
_diffrn_measured_fraction_theta_max 0.998
_diffrn_measurement_device_type 'CCD area detector'
_diffrn_measurement_method 'phi and omega scans'
_diffrn_radiation_monochromator graphite
_diffrn_radiation_source 'fine-focus sealed tube'
_diffrn_radiation_type MoK\a
_diffrn_radiation_wavelength 0.71073
_diffrn_reflns_av_R_equivalents 0.0544
_diffrn_reflns_av_sigmaI/netI 0.0522
_diffrn_reflns_limit_h_max 15
_diffrn_reflns_limit_h_min -16
_diffrn_reflns_limit_k_max 22
_diffrn_reflns_limit_k_min -22
_diffrn_reflns_limit_l_max 22
_diffrn_reflns_limit_l_min -22
_diffrn_reflns_number 41497
_diffrn_reflns_theta_full 29.99
_diffrn_reflns_theta_max 29.99
_diffrn_reflns_theta_min 1.80
_exptl_absorpt_coefficient_mu 0.634
_exptl_absorpt_correction_T_max 0.9393
_exptl_absorpt_correction_T_min 0.7992
_exptl_absorpt_correction_type multi-scan
_exptl_absorpt_process_details sadabs
_exptl_crystal_colour dark-green
_exptl_crystal_density_diffrn 1.310
_exptl_crystal_density_meas ?
_exptl_crystal_density_method 'not measured'
_exptl_crystal_description rod
_exptl_crystal_F_000 1284
_exptl_crystal_size_max 0.37
_exptl_crystal_size_mid 0.12
_exptl_crystal_size_min 0.10
_refine_diff_density_max 1.714
_refine_diff_density_min -1.003
_refine_diff_density_rms 0.112
_refine_ls_extinction_method none
_refine_ls_goodness_of_fit_ref 1.043
_refine_ls_hydrogen_treatment riding
_refine_ls_matrix_type full
_refine_ls_number_parameters 410
_refine_ls_number_reflns 8886
_refine_ls_number_restraints 0
_refine_ls_restrained_S_all 1.043
_refine_ls_R_factor_all 0.1047
_refine_ls_R_factor_gt 0.0749
_refine_ls_shift/su_max 0.000
_refine_ls_shift/su_mean 0.000
_refine_ls_structure_factor_coef Fsqd
_refine_ls_weighting_details 'calc w=1/[\s^2^(Fo^2^)+(0.0831P)^2^+11.2629P] where P=(Fo^2^+2Fc^2^)/3'
_refine_ls_weighting_scheme calc
_refine_ls_wR_factor_gt 0.1957
_refine_ls_wR_factor_ref 0.2141
_reflns_number_gt 6386
_reflns_number_total 8886
_reflns_threshold_expression >2sigma(I)
_cod_data_source_file ic0603510sup1.cif
_cod_data_source_block e297b
_cod_depositor_comments
;
The following automatic conversions were performed:

'_symmetry_cell_setting' value 'Monoclinic' changed to 'monoclinic'
according to /home/saulius/struct/CIF-dictionaries/cif_core.dic
dictionary named 'cif_core.dic' version 2.4.2 from 2011-04-26.

Automatic conversion script
Id: cif_fix_values 1891 2012-01-12 08:04:46Z andrius 

The following automatic conversions were performed:

'_exptl_crystal_density_meas' value 'not measured' was changed to '?'
- the value is perceived as not measured.

Automatic conversion script
Id: cif_fix_values 3008 2015-01-20 13:52:24Z robertas 
;
_cod_original_cell_volume 3054.41(15)
_cod_original_sg_symbol_H-M 'P2(1)/c  '
_cod_database_code 4332426

loop_
_symmetry_equiv_pos_as_xyz
'x, y, z'
'-x, y+1/2, -z+1/2'
'-x, -y, -z'
'x, -y-1/2, z-1/2'

loop_
_atom_site_label
_atom_site_type_symbol
_atom_site_fract_x
_atom_site_fract_y
_atom_site_fract_z
_atom_site_U_iso_or_equiv
_atom_site_adp_type
_atom_site_occupancy
_atom_site_symmetry_multiplicity
_atom_site_calc_flag
_atom_site_refinement_flags
_atom_site_disorder_assembly
_atom_site_disorder_group
Ni1 Ni 0.0000 0.5000 0.5000 0.02206(16) Uani 1 2 d S . .
S1 S -0.00679(9) 0.39608(7) 0.58586(6) 0.0358(3) Uani 1 1 d . . .
S2 S 0.17904(8) 0.53188(6) 0.56576(5) 0.0267(2) Uani 1 1 d . . .
S3 S 0.16212(9) 0.34445(6) 0.75001(6) 0.0328(2) Uani 1 1 d . . .
S4 S 0.32996(8) 0.46841(6) 0.73357(5) 0.0269(2) Uani 1 1 d . . .
C1 C 0.1246(3) 0.4071(2) 0.6599(2) 0.0258(7) Uani 1 1 d . . .
C2 C 0.2026(3) 0.4649(2) 0.6517(2) 0.0229(6) Uani 1 1 d . . .
C3 C 0.2955(3) 0.3898(2) 0.7960(2) 0.0247(7) Uani 1 1 d . . .
C4 C 0.3660(3) 0.3646(2) 0.8724(2) 0.0266(7) Uani 1 1 d . . .
C5 C 0.3428(3) 0.2981(3) 0.9269(2) 0.0317(8) Uani 1 1 d . . .
C6 C 0.4368(4) 0.2920(4) 0.9983(3) 0.0481(13) Uani 1 1 d . . .
C7 C 0.5224(4) 0.3562(3) 0.9921(3) 0.0404(10) Uani 1 1 d . . .
C8 C 0.4789(3) 0.3990(2) 0.9145(2) 0.0295(8) Uani 1 1 d . . .
C9 C 0.2534(4) 0.2415(3) 0.9211(3) 0.0407(10) Uani 1 1 d . . .
H9 H 0.1892 0.2427 0.8751 0.049 Uiso 1 1 calc R . .
C10 C 0.2616(5) 0.1830(4) 0.9850(4) 0.0600(16) Uani 1 1 d . . .
H10 H 0.2021 0.1456 0.9831 0.072 Uiso 1 1 calc R . .
C11 C 0.3586(5) 0.1815(5) 1.0509(4) 0.076(2) Uani 1 1 d . . .
H11 H 0.3641 0.1409 1.0921 0.091 Uiso 1 1 calc R . .
C12 C 0.5471(4) 0.4618(3) 0.8962(3) 0.0399(10) Uani 1 1 d . . .
H12 H 0.5236 0.4921 0.8463 0.048 Uiso 1 1 calc R . .
C13 C 0.6509(4) 0.4787(3) 0.9534(3) 0.0481(12) Uani 1 1 d . . .
H13 H 0.6980 0.5206 0.9422 0.058 Uiso 1 1 calc R . .
C14 C 0.6851(4) 0.4329(4) 1.0279(3) 0.0514(13) Uani 1 1 d . . .
H14 H 0.7546 0.4462 1.0658 0.062 Uiso 1 1 calc R . .
N1 N 0.4467(4) 0.2356(4) 1.0597(3) 0.0669(11) Uani 1 1 d . . .
N2 N 0.6226(4) 0.3707(4) 1.0475(3) 0.0669(11) Uani 1 1 d . . .
N3 N 0.2248(3) 0.7620(2) 0.7267(2) 0.0319(7) Uani 1 1 d . . .
C15 C 0.3338(10) 0.7432(5) 0.6940(6) 0.046(2) Uani 0.511(5) 1 d P A 1
H15A H 0.3098 0.7147 0.6400 0.055 Uiso 0.511(5) 1 calc PR A 1
H15B H 0.3681 0.7950 0.6834 0.055 Uiso 0.511(5) 1 calc PR A 1
C16 C 0.4254(8) 0.6921(6) 0.7527(6) 0.039(2) Uani 0.511(5) 1 d P A 1
H16A H 0.4447 0.7176 0.8085 0.047 Uiso 0.511(5) 1 calc PR A 1
H16B H 0.3943 0.6379 0.7585 0.047 Uiso 0.511(5) 1 calc PR A 1
C19 C 0.1467(11) 0.8170(6) 0.6614(6) 0.058(3) Uani 0.511(5) 1 d P A 1
H19A H 0.0899 0.8414 0.6878 0.070 Uiso 0.511(5) 1 calc PR A 1
H19B H 0.1932 0.8615 0.6479 0.070 Uiso 0.511(5) 1 calc PR A 1
C20 C 0.0833(10) 0.7777(7) 0.5796(5) 0.053(3) Uani 0.511(5) 1 d P A 1
H20A H 0.1384 0.7467 0.5569 0.063 Uiso 0.511(5) 1 calc PR A 1
H20B H 0.0281 0.7387 0.5920 0.063 Uiso 0.511(5) 1 calc PR A 1
C22 C -0.0428(15) 0.8968(12) 0.5323(12) 0.086(5) Uani 0.511(5) 1 d P A 1
H22A H -0.0937 0.8764 0.5651 0.129 Uiso 0.511(5) 1 calc PR A 1
H22B H -0.0875 0.9205 0.4805 0.129 Uiso 0.511(5) 1 calc PR A 1
H22C H 0.0071 0.9379 0.5644 0.129 Uiso 0.511(5) 1 calc PR A 1
C23 C 0.1709(9) 0.6817(6) 0.7399(5) 0.045(2) Uani 0.511(5) 1 d P A 1
H23A H 0.2245 0.6521 0.7847 0.054 Uiso 0.511(5) 1 calc PR A 1
H23B H 0.1609 0.6495 0.6883 0.054 Uiso 0.511(5) 1 calc PR A 1
C24 C 0.0542(10) 0.6865(8) 0.7632(7) 0.058(3) Uani 0.511(5) 1 d P A 1
H24A H 0.0657 0.7170 0.8160 0.070 Uiso 0.511(5) 1 calc PR A 1
H24B H 0.0025 0.7187 0.7197 0.070 Uiso 0.511(5) 1 calc PR A 1
C26 C -0.0759(11) 0.5434(7) 0.7454(8) 0.057(3) Uani 0.511(5) 1 d P A 1
H26A H -0.1379 0.5600 0.6986 0.085 Uiso 0.511(5) 1 calc PR A 1
H26B H -0.1070 0.5236 0.7909 0.085 Uiso 0.511(5) 1 calc PR A 1
H26C H -0.0322 0.5004 0.7273 0.085 Uiso 0.511(5) 1 calc PR A 1
C27 C 0.2603(8) 0.8073(6) 0.8117(5) 0.040(2) Uani 0.511(5) 1 d P A 1
H27A H 0.1907 0.8211 0.8295 0.048 Uiso 0.511(5) 1 calc PR A 1
H27B H 0.3045 0.7695 0.8536 0.048 Uiso 0.511(5) 1 calc PR A 1
C28 C 0.3305(9) 0.8851(6) 0.8135(5) 0.043(2) Uani 0.511(5) 1 d P A 1
H28A H 0.4040 0.8708 0.8018 0.051 Uiso 0.511(5) 1 calc PR A 1
H28B H 0.2901 0.9211 0.7682 0.051 Uiso 0.511(5) 1 calc PR A 1
C15B C 0.3230(7) 0.7028(5) 0.7373(5) 0.0304(18) Uani 0.489(5) 1 d P A 2
H15C H 0.2974 0.6559 0.7005 0.037 Uiso 0.489(5) 1 calc PR A 2
H15D H 0.3414 0.6827 0.7954 0.037 Uiso 0.489(5) 1 calc PR A 2
C16B C 0.4331(7) 0.7360(6) 0.7186(7) 0.040(2) Uani 0.489(5) 1 d P A 2
H16C H 0.4126 0.7588 0.6617 0.049 Uiso 0.489(5) 1 calc PR A 2
H16D H 0.4592 0.7814 0.7573 0.049 Uiso 0.489(5) 1 calc PR A 2
C19B C 0.1723(7) 0.7745(6) 0.6305(5) 0.0320(17) Uiso 0.489(5) 1 d P A 2
H19C H 0.2318 0.7966 0.6054 0.038 Uiso 0.489(5) 1 calc PR A 2
H19D H 0.1503 0.7211 0.6049 0.038 Uiso 0.489(5) 1 calc PR A 2
C20B C 0.0673(8) 0.8313(6) 0.6075(6) 0.041(2) Uiso 0.489(5) 1 d P A 2
H20C H 0.0078 0.8115 0.6339 0.049 Uiso 0.489(5) 1 calc PR A 2
H20D H 0.0891 0.8863 0.6287 0.049 Uiso 0.489(5) 1 calc PR A 2
C22B C -0.0903(10) 0.8863(10) 0.4862(10) 0.074(5) Uani 0.489(5) 1 d P A 2
H22D H -0.1382 0.8770 0.5249 0.111 Uiso 0.489(5) 1 calc PR A 2
H22E H -0.1315 0.8707 0.4299 0.111 Uiso 0.489(5) 1 calc PR A 2
H22F H -0.0703 0.9435 0.4868 0.111 Uiso 0.489(5) 1 calc PR A 2
C23B C 0.1342(8) 0.7261(5) 0.7678(5) 0.0320(18) Uani 0.489(5) 1 d P A 2
H23C H 0.1718 0.7128 0.8263 0.038 Uiso 0.489(5) 1 calc PR A 2
H23D H 0.0778 0.7688 0.7691 0.038 Uiso 0.489(5) 1 calc PR A 2
C24B C 0.0692(8) 0.6502(6) 0.7275(6) 0.0343(19) Uani 0.489(5) 1 d P A 2
H24C H 0.0224 0.6655 0.6720 0.041 Uiso 0.489(5) 1 calc PR A 2
H24D H 0.1255 0.6102 0.7186 0.041 Uiso 0.489(5) 1 calc PR A 2
C26B C -0.1273(19) 0.5877(16) 0.7774(16) 0.128(8) Uiso 0.489(5) 1 d P A 2
H26D H -0.1816 0.6176 0.7344 0.191 Uiso 0.489(5) 1 calc PR A 2
H26E H -0.1382 0.6017 0.8323 0.191 Uiso 0.489(5) 1 calc PR A 2
H26F H -0.1392 0.5297 0.7679 0.191 Uiso 0.489(5) 1 calc PR A 2
C27B C 0.2594(8) 0.8451(5) 0.7682(7) 0.036(2) Uani 0.489(5) 1 d P A 2
H27C H 0.3156 0.8700 0.7416 0.043 Uiso 0.489(5) 1 calc PR A 2
H27D H 0.1919 0.8804 0.7565 0.043 Uiso 0.489(5) 1 calc PR A 2
C28B C 0.3092(9) 0.8437(7) 0.8619(7) 0.047(2) Uani 0.489(5) 1 d P A 2
H28C H 0.3728 0.8049 0.8755 0.057 Uiso 0.489(5) 1 calc PR A 2
H28D H 0.2508 0.8258 0.8903 0.057 Uiso 0.489(5) 1 calc PR A 2
C17 C 0.5285(7) 0.6835(7) 0.7234(7) 0.123(4) Uani 1 1 d . . .
H17A H 0.5120 0.6439 0.6774 0.148 Uiso 1 1 calc R A 1
H17B H 0.5417 0.7359 0.6987 0.148 Uiso 1 1 calc R A 1
C18 C 0.6338(9) 0.6600(8) 0.7786(9) 0.155(5) Uani 1 1 d . A .
H18A H 0.6967 0.6782 0.7560 0.232 Uiso 1 1 calc R . .
H18B H 0.6364 0.6012 0.7841 0.232 Uiso 1 1 calc R . .
H18C H 0.6402 0.6845 0.8334 0.232 Uiso 1 1 calc R . .
C21 C 0.0217(7) 0.8338(5) 0.5138(4) 0.082(2) Uani 1 1 d . . .
H21A H 0.0787 0.8578 0.4875 0.098 Uiso 1 1 calc R A 1
H21B H -0.0289 0.8005 0.4708 0.098 Uiso 1 1 calc R A 1
C25 C -0.0046(5) 0.6101(6) 0.7734(5) 0.091(3) Uani 1 1 d . . .
H25A H 0.0624 0.5797 0.8045 0.110 Uiso 1 1 calc R A 1
H25B H -0.0410 0.6287 0.8173 0.110 Uiso 1 1 calc R A 1
C29 C 0.3523(6) 0.9298(4) 0.8932(4) 0.0646(16) Uani 1 1 d . . .
H29A H 0.4001 0.8956 0.9369 0.078 Uiso 1 1 calc R A 1
H29B H 0.2791 0.9375 0.9080 0.078 Uiso 1 1 calc R A 1
C30 C 0.4085(15) 1.0108(11) 0.8958(11) 0.185(6) Uiso 1 1 d . A .

loop_
_atom_site_aniso_label
_atom_site_aniso_U_11
_atom_site_aniso_U_22
_atom_site_aniso_U_33
_atom_site_aniso_U_23
_atom_site_aniso_U_13
_atom_site_aniso_U_12
Ni1 0.0252(3) 0.0214(3) 0.0172(3) 0.0011(2) 0.0005(2) -0.0006(2)
S1 0.0331(5) 0.0347(5) 0.0312(5) 0.0121(4) -0.0080(4) -0.0115(4)
S2 0.0286(4) 0.0274(4) 0.0208(4) 0.0056(3) -0.0003(3) -0.0038(3)
S3 0.0317(5) 0.0315(5) 0.0293(4) 0.0118(4) -0.0036(4) -0.0063(4)
S4 0.0289(4) 0.0249(4) 0.0226(4) 0.0043(3) -0.0019(3) -0.0032(3)
C1 0.0299(17) 0.0224(17) 0.0220(15) 0.0043(13) 0.0001(13) -0.0008(14)
C2 0.0274(16) 0.0202(16) 0.0188(14) 0.0003(12) 0.0013(12) 0.0004(13)
C3 0.0274(17) 0.0214(16) 0.0241(16) 0.0013(13) 0.0041(13) 0.0016(13)
C4 0.0296(17) 0.0254(18) 0.0231(16) 0.0023(13) 0.0032(13) 0.0051(14)
C5 0.0270(18) 0.039(2) 0.0283(18) 0.0105(16) 0.0052(14) 0.0067(16)
C6 0.030(2) 0.071(3) 0.038(2) 0.028(2) -0.0005(17) 0.003(2)
C7 0.032(2) 0.057(3) 0.0290(19) 0.0146(19) 0.0016(15) 0.0052(19)
C8 0.0300(18) 0.0313(19) 0.0236(16) 0.0025(14) -0.0002(13) 0.0064(15)
C9 0.035(2) 0.042(2) 0.041(2) 0.0188(19) 0.0016(17) 0.0022(18)
C10 0.042(3) 0.072(4) 0.059(3) 0.040(3) -0.001(2) -0.008(3)
C11 0.054(3) 0.102(5) 0.063(4) 0.058(4) -0.001(3) -0.009(3)
C12 0.040(2) 0.036(2) 0.037(2) 0.0091(18) -0.0054(17) -0.0029(18)
C13 0.041(2) 0.046(3) 0.047(3) 0.012(2) -0.010(2) -0.009(2)
C14 0.036(2) 0.067(3) 0.041(2) 0.012(2) -0.0103(19) -0.002(2)
N1 0.0395(16) 0.103(3) 0.0493(18) 0.0430(19) -0.0062(13) -0.0081(18)
N2 0.0395(16) 0.103(3) 0.0493(18) 0.0430(19) -0.0062(13) -0.0081(18)
N3 0.0427(19) 0.0270(17) 0.0246(15) 0.0033(12) 0.0057(13) 0.0102(14)
C15 0.086(8) 0.026(4) 0.032(4) 0.004(3) 0.027(5) 0.010(4)
C16 0.056(6) 0.026(4) 0.042(5) 0.007(4) 0.023(4) 0.001(4)
C19 0.083(8) 0.040(5) 0.032(4) 0.007(4) -0.024(5) 0.021(5)
C20 0.076(7) 0.047(6) 0.025(4) -0.004(4) -0.007(4) -0.006(5)
C22 0.070(10) 0.101(13) 0.084(11) 0.026(10) 0.016(8) 0.000(9)
C23 0.064(6) 0.043(5) 0.027(4) 0.002(4) 0.008(4) 0.023(5)
C24 0.062(7) 0.072(8) 0.042(5) 0.007(5) 0.015(5) 0.038(7)
C26 0.067(7) 0.045(6) 0.064(7) -0.020(5) 0.028(6) -0.024(5)
C27 0.047(5) 0.050(6) 0.020(3) -0.002(4) 0.003(3) 0.025(4)
C28 0.051(5) 0.047(5) 0.026(4) -0.002(4) 0.002(4) 0.019(4)
C15B 0.032(4) 0.023(4) 0.032(4) 0.002(3) -0.002(3) 0.007(3)
C16B 0.028(4) 0.036(5) 0.054(6) -0.005(4) 0.001(4) 0.009(4)
C22B 0.034(6) 0.094(11) 0.082(10) 0.056(9) -0.011(6) 0.004(6)
C23B 0.036(4) 0.033(4) 0.029(4) -0.004(3) 0.013(3) -0.002(4)
C24B 0.040(5) 0.032(4) 0.034(4) -0.009(4) 0.016(4) -0.005(4)
C27B 0.034(4) 0.024(4) 0.051(6) -0.003(4) 0.012(4) -0.002(3)
C28B 0.050(6) 0.052(6) 0.042(5) -0.019(5) 0.016(4) -0.016(5)
C17 0.070(5) 0.156(10) 0.158(9) 0.031(8) 0.054(6) 0.064(6)
C18 0.095(7) 0.150(11) 0.227(14) -0.079(10) 0.054(9) 0.008(7)
C21 0.081(5) 0.086(5) 0.059(4) 0.032(4) -0.019(3) 0.014(4)
C25 0.037(3) 0.130(7) 0.110(6) -0.019(5) 0.022(3) -0.034(4)
C29 0.063(4) 0.063(4) 0.062(3) -0.023(3) 0.004(3) -0.007(3)

loop_
_atom_type_symbol
_atom_type_description
_atom_type_scat_dispersion_real
_atom_type_scat_dispersion_imag
_atom_type_scat_source
C C 0.0033 0.0016 'International Tables Vol C Tables 4.2.6.8 and 6.1.1.4'
H H 0.0000 0.0000 'International Tables Vol C Tables 4.2.6.8 and 6.1.1.4'
N N 0.0061 0.0033 'International Tables Vol C Tables 4.2.6.8 and 6.1.1.4'
S S 0.1246 0.1234 'International Tables Vol C Tables 4.2.6.8 and 6.1.1.4'
Ni Ni 0.3393 1.1124 'International Tables Vol C Tables 4.2.6.8 and 6.1.1.4'

loop_
_geom_angle_atom_site_label_1
_geom_angle_atom_site_label_2
_geom_angle_atom_site_label_3
_geom_angle
_geom_angle_site_symmetry_1
_geom_angle_site_symmetry_3
S1 Ni1 S1 180.0 . 3_566
S1 Ni1 S2 93.17(3) . .
S1 Ni1 S2 86.83(3) 3_566 .
S1 Ni1 S2 86.83(3) . 3_566
S1 Ni1 S2 93.17(3) 3_566 3_566
S2 Ni1 S2 180.0 . 3_566
C1 S1 Ni1 101.06(13) . .
C2 S2 Ni1 100.86(12) . .
C3 S3 C1 97.59(17) . .
C3 S4 C2 97.59(17) . .
C2 C1 S1 122.1(3) . .
C2 C1 S3 116.4(3) . .
S1 C1 S3 121.5(2) . .
C1 C2 S2 122.3(3) . .
C1 C2 S4 115.9(3) . .
S2 C2 S4 121.7(2) . .
C4 C3 S4 124.2(3) . .
C4 C3 S3 123.4(3) . .
S4 C3 S3 112.38(19) . .
C3 C4 C5 126.7(4) . .
C3 C4 C8 126.5(4) . .
C5 C4 C8 106.8(3) . .
C9 C5 C6 116.9(4) . .
C9 C5 C4 134.4(4) . .
C6 C5 C4 108.6(4) . .
N1 C6 C5 124.7(5) . .
N1 C6 C7 126.6(4) . .
C5 C6 C7 108.7(4) . .
N2 C7 C8 125.8(4) . .
N2 C7 C6 126.9(4) . .
C8 C7 C6 107.3(4) . .
C12 C8 C7 116.5(4) . .
C12 C8 C4 134.8(3) . .
C7 C8 C4 108.7(4) . .
C10 C9 C5 119.1(4) . .
C10 C9 H9 120.5 . .
C5 C9 H9 120.5 . .
C11 C10 C9 119.1(5) . .
C11 C10 H10 120.5 . .
C9 C10 H10 120.5 . .
N1 C11 C10 123.9(5) . .
N1 C11 H11 118.1 . .
C10 C11 H11 118.1 . .
C8 C12 C13 118.7(4) . .
C8 C12 H12 120.7 . .
C13 C12 H12 120.7 . .
C12 C13 C14 120.1(5) . .
C12 C13 H13 119.9 . .
C14 C13 H13 119.9 . .
N2 C14 C13 123.1(4) . .
N2 C14 H14 118.4 . .
C13 C14 H14 118.4 . .
C6 N1 C11 116.3(4) . .
C7 N2 C14 115.8(4) . .
C23 N3 C15B 76.9(5) . .
C23 N3 C19 113.7(6) . .
C15B N3 C19 142.2(6) . .
C23 N3 C23B 39.0(5) . .
C15B N3 C23B 108.9(5) . .
C19 N3 C23B 98.7(7) . .
C23 N3 C27B 142.4(6) . .
C15B N3 C27B 113.6(5) . .
C19 N3 C27B 80.9(6) . .
C23B N3 C27B 107.0(5) . .
C23 N3 C27 108.9(6) . .
C15B N3 C27 99.7(5) . .
C19 N3 C27 109.5(6) . .
C23B N3 C27 81.8(5) . .
C27B N3 C27 35.7(5) . .
C23 N3 C19B 100.2(5) . .
C15B N3 C19B 108.3(5) . .
C19 N3 C19B 36.0(5) . .
C23B N3 C19B 109.8(5) . .
C27B N3 C19B 109.3(6) . .
C27 N3 C19B 143.4(6) . .
C23 N3 C15 107.7(5) . .
C15B N3 C15 38.0(4) . .
C19 N3 C15 107.5(7) . .
C23B N3 C15 145.2(5) . .
C27B N3 C15 99.6(5) . .
C27 N3 C15 109.5(6) . .
C19B N3 C15 81.2(5) . .
C16 C15 N3 115.5(6) . .
C16 C15 H15A 108.4 . .
N3 C15 H15A 108.4 . .
C16 C15 H15B 108.4 . .
N3 C15 H15B 108.4 . .
H15A C15 H15B 107.5 . .
C17 C16 C15 113.1(8) . .
C17 C16 H16A 109.0 . .
C15 C16 H16A 109.0 . .
C17 C16 H16B 109.0 . .
C15 C16 H16B 109.0 . .
H16A C16 H16B 107.8 . .
C20 C19 N3 117.2(8) . .
C20 C19 H19A 108.0 . .
N3 C19 H19A 108.0 . .
C20 C19 H19B 108.0 . .
N3 C19 H19B 108.0 . .
H19A C19 H19B 107.2 . .
C21 C20 C19 115.9(9) . .
C21 C20 H20A 108.3 . .
C19 C20 H20A 108.3 . .
C21 C20 H20B 108.3 . .
C19 C20 H20B 108.3 . .
H20A C20 H20B 107.4 . .
C21 C22 H22A 109.5 . .
C21 C22 H22B 109.5 . .
C21 C22 H22C 109.5 . .
N3 C23 C24 116.1(8) . .
N3 C23 H23A 108.3 . .
C24 C23 H23A 108.3 . .
N3 C23 H23B 108.3 . .
C24 C23 H23B 108.3 . .
H23A C23 H23B 107.4 . .
C25 C24 C23 118.6(9) . .
C25 C24 H24A 107.7 . .
C23 C24 H24A 107.7 . .
C25 C24 H24B 107.7 . .
C23 C24 H24B 107.7 . .
H24A C24 H24B 107.1 . .
C25 C26 H26A 109.5 . .
C25 C26 H26B 109.5 . .
C25 C26 H26C 109.5 . .
C28 C27 N3 116.6(7) . .
C28 C27 H27A 108.1 . .
N3 C27 H27A 108.1 . .
C28 C27 H27B 108.1 . .
N3 C27 H27B 108.1 . .
H27A C27 H27B 107.3 . .
C29 C28 C27 114.4(8) . .
C29 C28 H28A 108.7 . .
C27 C28 H28A 108.7 . .
C29 C28 H28B 108.7 . .
C27 C28 H28B 108.7 . .
H28A C28 H28B 107.6 . .
N3 C15B C16B 116.2(7) . .
N3 C15B H15C 108.2 . .
C16B C15B H15C 108.2 . .
N3 C15B H15D 108.2 . .
C16B C15B H15D 108.2 . .
H15C C15B H15D 107.4 . .
C17 C16B C15B 120.1(9) . .
C17 C16B H16C 107.3 . .
C15B C16B H16C 107.3 . .
C17 C16B H16D 107.3 . .
C15B C16B H16D 107.3 . .
H16C C16B H16D 106.9 . .
C20B C19B N3 115.5(7) . .
C20B C19B H19C 108.4 . .
N3 C19B H19C 108.4 . .
C20B C19B H19D 108.4 . .
N3 C19B H19D 108.4 . .
H19C C19B H19D 107.5 . .
C21 C20B C19B 109.9(8) . .
C21 C20B H20C 109.7 . .
C19B C20B H20C 109.7 . .
C21 C20B H20D 109.7 . .
C19B C20B H20D 109.7 . .
H20C C20B H20D 108.2 . .
C21 C22B H22D 109.5 . .
C21 C22B H22E 109.5 . .
H22D C22B H22E 109.5 . .
C21 C22B H22F 109.5 . .
H22D C22B H22F 109.5 . .
H22E C22B H22F 109.5 . .
C24B C23B N3 117.8(6) . .
C24B C23B H23C 107.9 . .
N3 C23B H23C 107.9 . .
C24B C23B H23D 107.9 . .
N3 C23B H23D 107.9 . .
H23C C23B H23D 107.2 . .
C25 C24B C23B 117.2(8) . .
C25 C24B H24C 108.0 . .
C23B C24B H24C 108.0 . .
C25 C24B H24D 108.0 . .
C23B C24B H24D 108.0 . .
H24C C24B H24D 107.2 . .
C25 C26B H26D 109.5 . .
C25 C26B H26E 109.5 . .
H26D C26B H26E 109.5 . .
C25 C26B H26F 109.5 . .
H26D C26B H26F 109.5 . .
H26E C26B H26F 109.5 . .
C28B C27B N3 115.8(8) . .
C28B C27B H27C 108.3 . .
N3 C27B H27C 108.3 . .
C28B C27B H27D 108.3 . .
N3 C27B H27D 108.3 . .
H27C C27B H27D 107.4 . .
C27B C28B C29 109.9(9) . .
C27B C28B H28C 109.7 . .
C29 C28B H28C 109.7 . .
C27B C28B H28D 109.7 . .
C29 C28B H28D 109.7 . .
H28C C28B H28D 108.2 . .
C18 C17 C16B 141.7(11) . .
C18 C17 C16 121.5(10) . .
C16B C17 C16 37.8(5) . .
C18 C17 H17A 107.0 . .
C16B C17 H17A 110.5 . .
C16 C17 H17A 107.0 . .
C18 C17 H17B 107.0 . .
C16B C17 H17B 70.0 . .
C16 C17 H17B 107.0 . .
H17A C17 H17B 106.7 . .
C17 C18 H18A 109.5 . .
C17 C18 H18B 109.5 . .
H18A C18 H18B 109.5 . .
C17 C18 H18C 109.5 . .
H18A C18 H18C 109.5 . .
H18B C18 H18C 109.5 . .
C22 C21 C20 121.4(11) . .
C22 C21 C20B 83.1(10) . .
C20 C21 C20B 40.6(5) . .
C22 C21 C22B 32.5(9) . .
C20 C21 C22B 142.8(10) . .
C20B C21 C22B 112.5(10) . .
C22 C21 H21A 107.0 . .
C20 C21 H21A 107.0 . .
C20B C21 H21A 110.0 . .
C22B C21 H21A 107.4 . .
C22 C21 H21B 107.0 . .
C20 C21 H21B 107.0 . .
C20B C21 H21B 136.9 . .
C22B C21 H21B 76.0 . .
H21A C21 H21B 106.7 . .
C26 C25 C24B 126.1(9) . .
C26 C25 C24 154.9(10) . .
C24B C25 C24 35.2(5) . .
C26 C25 C26B 46.2(10) . .
C24B C25 C26B 147.7(12) . .
C24 C25 C26B 134.7(13) . .
C26 C25 H25A 97.7 . .
C24B C25 H25A 88.2 . .
C24 C25 H25A 97.7 . .
C26B C25 H25A 122.2 . .
C26 C25 H25B 97.7 . .
C24B C25 H25B 132.9 . .
C24 C25 H25B 97.7 . .
C26B C25 H25B 55.6 . .
H25A C25 H25B 103.7 . .
C28 C29 C30 117.1(10) . .
C28 C29 C28B 43.5(6) . .
C30 C29 C28B 159.8(10) . .
C28 C29 H29A 108.0 . .
C30 C29 H29A 108.0 . .
C28B C29 H29A 78.9 . .
C28 C29 H29B 108.0 . .
C30 C29 H29B 108.0 . .
C28B C29 H29B 87.1 . .
H29A C29 H29B 107.3 . .

loop_
_geom_bond_atom_site_label_1
_geom_bond_atom_site_label_2
_geom_bond_distance
_geom_bond_site_symmetry_2
Ni1 S1 2.2037(10) .
Ni1 S1 2.2037(10) 3_566
Ni1 S2 2.2050(9) .
Ni1 S2 2.2050(9) 3_566
S1 C1 1.736(4) .
S2 C2 1.738(3) .
S3 C3 1.748(4) .
S3 C1 1.748(4) .
S4 C3 1.741(4) .
S4 C2 1.759(3) .
C1 C2 1.351(5) .
C3 C4 1.380(5) .
C4 C5 1.465(5) .
C4 C8 1.465(5) .
C5 C9 1.395(6) .
C5 C6 1.407(5) .
C6 N1 1.338(6) .
C6 C7 1.480(7) .
C7 N2 1.330(6) .
C7 C8 1.422(5) .
C8 C12 1.382(6) .
C9 C10 1.393(6) .
C9 H9 0.9300 .
C10 C11 1.372(8) .
C10 H10 0.9300 .
C11 N1 1.351(8) .
C11 H11 0.9300 .
C12 C13 1.383(6) .
C12 H12 0.9300 .
C13 C14 1.392(7) .
C13 H13 0.9300 .
C14 N2 1.341(7) .
C14 H14 0.9300 .
N3 C23 1.494(11) .
N3 C15B 1.495(8) .
N3 C19 1.518(9) .
N3 C23B 1.520(9) .
N3 C27B 1.521(9) .
N3 C27 1.530(9) .
N3 C19B 1.547(9) .
N3 C15 1.552(11) .
C15 C16 1.511(14) .
C15 H15A 0.9700 .
C15 H15B 0.9700 .
C16 C17 1.431(11) .
C16 H16A 0.9700 .
C16 H16B 0.9700 .
C19 C20 1.502(12) .
C19 H19A 0.9700 .
C19 H19B 0.9700 .
C20 C21 1.458(11) .
C20 H20A 0.9700 .
C20 H20B 0.9700 .
C22 C21 1.358(19) .
C22 H22A 0.9600 .
C22 H22B 0.9600 .
C22 H22C 0.9600 .
C23 C24 1.532(15) .
C23 H23A 0.9700 .
C23 H23B 0.9700 .
C24 C25 1.455(16) .
C24 H24A 0.9700 .
C24 H24B 0.9700 .
C26 C25 1.385(12) .
C26 H26A 0.9600 .
C26 H26B 0.9600 .
C26 H26C 0.9600 .
C27 C28 1.513(16) .
C27 H27A 0.9700 .
C27 H27B 0.9700 .
C28 C29 1.452(10) .
C28 H28A 0.9700 .
C28 H28B 0.9700 .
C15B C16B 1.519(13) .
C15B H15C 0.9700 .
C15B H15D 0.9700 .
C16B C17 1.409(11) .
C16B H16C 0.9700 .
C16B H16D 0.9700 .
C19B C20B 1.528(13) .
C19B H19C 0.9700 .
C19B H19D 0.9700 .
C20B C21 1.485(11) .
C20B H20C 0.9700 .
C20B H20D 0.9700 .
C22B C21 1.557(14) .
C22B H22D 0.9600 .
C22B H22E 0.9600 .
C22B H22F 0.9600 .
C23B C24B 1.518(12) .
C23B H23C 0.9700 .
C23B H23D 0.9700 .
C24B C25 1.440(11) .
C24B H24C 0.9700 .
C24B H24D 0.9700 .
C26B C25 1.53(2) .
C26B H26D 0.9600 .
C26B H26E 0.9600 .
C26B H26F 0.9600 .
C27B C28B 1.491(14) .
C27B H27C 0.9700 .
C27B H27D 0.9700 .
C28B C29 1.535(11) .
C28B H28C 0.9700 .
C28B H28D 0.9700 .
C17 C18 1.407(14) .
C17 H17A 0.9700 .
C17 H17B 0.9700 .
C18 H18A 0.9600 .
C18 H18B 0.9600 .
C18 H18C 0.9600 .
C21 H21A 0.9700 .
C21 H21B 0.9700 .
C25 H25A 0.9700 .
C25 H25B 0.9700 .
C29 C30 1.473(18) .
C29 H29A 0.9700 .
C29 H29B 0.9700 .
